data_9002154
loop_
_publ_author_name
'Effenberger, H.'
'Paar, W. H.'
'Topa, D.'
'Culetto, F. J.'
'Giester, G.'

_publ_section_title
;
 Toward the crystal structure of nagyagite, [Pb(Pb,Sb)S2][(Au,Te)]
;
_journal_name_full 'American Mineralogist'
_journal_page_first 669
_journal_page_last 676
_journal_volume 84
_journal_year 1999
_chemical_formula_sum 'Au0.133 Pb1.476 S2 Sb0.524 Te0.867'
_chemical_name_mineral Nagyagite
_space_group_IT_number 11
_symmetry_space_group_name_Hall '-P 2yb'
_symmetry_space_group_name_H-M 'P 1 21/m 1'
_cell_angle_alpha 90
_cell_angle_beta 95.42
_cell_angle_gamma 90
_cell_length_a 4.220
_cell_length_b 4.176
_cell_length_c 15.119
_cell_formula_units_Z 2
_cell_volume 265.247
_database_code_amcsd 0002222
_exptl_crystal_density_diffrn 7.144
_cod_original_formula_sum 'Pb1.476 Sb.524 (Te.867 Au.133) S2'
_cod_database_code 9002154

loop_
_space_group_symop_operation_xyz
x,y,z
x,1/2-y,z
-x,1/2+y,-z
-x,-y,-z

loop_
_atom_site_aniso_label
_atom_site_aniso_U_11
_atom_site_aniso_U_22
_atom_site_aniso_U_33
_atom_site_aniso_U_12
_atom_site_aniso_U_13
_atom_site_aniso_U_23
Pb1 0.03510 0.03250 0.03710 0.00000 0.00260 0.00000
Sb2 0.04430 0.02740 0.03260 0.00000 0.00870 0.00000
Pb2 0.04430 0.02740 0.03260 0.00000 0.00870 0.00000
Te 0.05180 0.03570 0.02860 0.00000 0.00500 0.00000
Au 0.05180 0.03570 0.02860 0.00000 0.00500 0.00000
S1 0.02500 0.02100 0.03700 0.00000 0.00800 0.00000
S2 0.03500 0.06000 0.02600 0.00000 0.00770 0.00000

loop_
_atom_site_label
_atom_site_fract_x
_atom_site_fract_y
_atom_site_fract_z
_atom_site_occupancy
Pb1 0.16212 0.25000 0.80260 1.00000
Sb2 0.35780 0.25000 0.40183 0.52400
Pb2 0.35780 0.25000 0.40183 0.47600
Te 0.73640 0.25000 -0.00056 0.86700
Au 0.73640 0.25000 -0.00056 0.13300
S1 0.34840 0.25000 0.23230 1.00000
S2 0.07440 0.25000 0.61110 1.00000

loop_
_cod_related_entry_id
_cod_related_entry_database
_cod_related_entry_code
1 AMCSD 0002222
